data_1519354
loop_
_publ_author_name
'Hursthouse, Michael B.'
'Holmes, R.'
'Coles, Simon J.'
'Price, D. J.'

_publ_section_title
;
 Biphenyl-3,3',5,5'-tetracarboxylic acid
;
_journal_name_full 'Crystal Structure Report Archive'
_journal_page_first 119
_journal_year 2001
_chemical_formula_sum 'C16 H10 O8'
_chemical_formula_weight 330.24
_space_group_IT_number 14
_symmetry_cell_setting monoclinic
_symmetry_space_group_name_Hall '-P 2ybc'
_symmetry_space_group_name_H-M 'P 1 21/c 1'
_atom_sites_solution_hydrogens geom
_atom_sites_solution_primary direct
_atom_sites_solution_secondary difmap
_cell_angle_alpha 90.00
_cell_angle_beta 109.590(4)
_cell_angle_gamma 90.00
_cell_formula_units_Z 4
_cell_length_a 8.1662(7)
_cell_length_b 14.3524(14)
_cell_length_c 12.0930(10)
_cell_measurement_reflns_used 19752
_cell_measurement_temperature 120(2)
_cell_measurement_theta_max 27.48
_cell_measurement_theta_min 1.00
_cell_volume 1335.3(2)
_computing_cell_refinement 'DENZO (Otwinowski & Minor, 1997) & COLLECT (Hooft, 1998)'
_computing_data_collection 'COLLECT (Hooft, 1998)'
_computing_data_reduction 'DENZO (Otwinowski & Minor, 1997) & COLLECT (Hooft, 1998)'
_computing_structure_refinement 'SHELXL-97 (Sheldrick, 1997)'
_computing_structure_solution 'SHELXS-97 (Sheldrick, 1990)'
_diffrn_ambient_temperature 120(2)
_diffrn_detector_area_resol_mean 9.091
_diffrn_measured_fraction_theta_full 0.973
_diffrn_measured_fraction_theta_max 0.973
_diffrn_measurement_device_type 'Bruker-Nonius KappaCCD'
_diffrn_measurement_method '\F & \w scans'
_diffrn_radiation_monochromator graphite
_diffrn_radiation_source 'Bruker-Nonius FR591 rotating anode'
_diffrn_radiation_type MoK\a
_diffrn_radiation_wavelength 0.71073
_diffrn_reflns_av_R_equivalents 0.1215
_diffrn_reflns_av_sigmaI/netI 0.1218
_diffrn_reflns_limit_h_max 10
_diffrn_reflns_limit_h_min -10
_diffrn_reflns_limit_k_max 18
_diffrn_reflns_limit_k_min -18
_diffrn_reflns_limit_l_max 15
_diffrn_reflns_limit_l_min -15
_diffrn_reflns_number 16495
_diffrn_reflns_theta_full 27.42
_diffrn_reflns_theta_max 27.42
_diffrn_reflns_theta_min 2.65
_exptl_absorpt_coefficient_mu 0.135
_exptl_absorpt_correction_T_max 0.9933
_exptl_absorpt_correction_T_min 0.9787
_exptl_absorpt_correction_type multi-scan
_exptl_absorpt_process_details 'SORTAV Blessing (1997)'
_exptl_crystal_colour colourless
_exptl_crystal_density_diffrn 1.643
_exptl_crystal_density_method 'not measured'
_exptl_crystal_description block
_exptl_crystal_F_000 680
_exptl_crystal_size_max 0.16
_exptl_crystal_size_mid 0.14
_exptl_crystal_size_min 0.05
_refine_diff_density_max 0.384
_refine_diff_density_min -0.287
_refine_diff_density_rms 0.080
_refine_ls_extinction_method none
_refine_ls_goodness_of_fit_ref 0.983
_refine_ls_hydrogen_treatment constr
_refine_ls_matrix_type full
_refine_ls_number_parameters 221
_refine_ls_number_reflns 2965
_refine_ls_number_restraints 0
_refine_ls_restrained_S_all 0.983
_refine_ls_R_factor_all 0.1848
_refine_ls_R_factor_gt 0.0669
_refine_ls_shift/su_max 0.001
_refine_ls_shift/su_mean 0.000
_refine_ls_structure_factor_coef Fsqd
_refine_ls_weighting_details 'calc w=1/[\s^2^(Fo^2^)+(0.0991P)^2^+0.0000P] where P=(Fo^2^+2Fc^2^)/3'
_refine_ls_weighting_scheme calc
_refine_ls_wR_factor_gt 0.1468
_refine_ls_wR_factor_ref 0.2034
_reflns_number_gt 1309
_reflns_number_total 2965
_reflns_threshold_expression >2sigma(I)
_cod_data_source_file eCrystal-119.cif
_cod_data_source_block 01sot198
_cod_depositor_comments
;
Citation :
Hursthouse, Michael B. and Holmes, R. and Coles, Simon J. and 
Price, D. J. (2001) 
University of Southampton, Crystal Structure Report Archive. 
(doi:10.5258/ecrystals/119)

More at:
http://ecrystals.chem.soton.ac.uk/119/

The following automatic conversions were performed:

'_symmetry_cell_setting' value 'Monoclinic' changed to 'monoclinic'
according to the built-in table from CIF Core dictionary named
'cif_core.dic' version 2.4.1 from 2010-06-29.

Automatic conversion script
Id: cif_fix_values 3105 2015-03-04 15:46:00Z robertas 
;
_cod_original_sg_symbol_H-M P2(1)/c
_cod_database_code 1519354

loop_
_symmetry_equiv_pos_as_xyz
'x, y, z'
'-x, y+1/2, -z+1/2'
'-x, -y, -z'
'x, -y-1/2, z-1/2'

loop_
_atom_site_label
_atom_site_type_symbol
_atom_site_fract_x
_atom_site_fract_y
_atom_site_fract_z
_atom_site_U_iso_or_equiv
_atom_site_adp_type
_atom_site_occupancy
_atom_site_symmetry_multiplicity
_atom_site_calc_flag
_atom_site_refinement_flags
_atom_site_disorder_assembly
_atom_site_disorder_group
C1 C 0.4196(4) 0.1490(2) -0.1141(3) 0.0247(8) Uani 1 1 d . . .
H1 H 0.3206 0.1694 -0.1768 0.030 Uiso 1 1 calc R . .
C2 C 0.4148(4) 0.1477(2) -0.0007(3) 0.0225(8) Uani 1 1 d . . .
C3 C 0.5567(4) 0.1156(2) 0.0915(3) 0.0256(9) Uani 1 1 d . . .
H3 H 0.5523 0.1137 0.1690 0.031 Uiso 1 1 calc R . .
C4 C 0.7057(5) 0.0863(2) 0.0694(3) 0.0236(8) Uani 1 1 d . . .
C5 C 0.7114(4) 0.0897(2) -0.0435(3) 0.0247(8) Uani 1 1 d . . .
H5 H 0.8142 0.0708 -0.0575 0.030 Uiso 1 1 calc R . .
C6 C 0.5689(4) 0.1206(2) -0.1372(3) 0.0229(8) Uani 1 1 d . . .
C7 C 0.2595(5) 0.1863(3) 0.0207(3) 0.0275(9) Uani 1 1 d . . .
C8 C 0.8621(5) 0.0583(3) 0.1682(3) 0.0288(9) Uani 1 1 d . . .
C9 C 0.5735(4) 0.1246(2) -0.2592(3) 0.0248(8) Uani 1 1 d . . .
C10 C 0.7212(4) 0.1547(2) -0.2815(3) 0.0249(8) Uani 1 1 d . . .
H10 H 0.8221 0.1720 -0.2183 0.030 Uiso 1 1 calc R . .
C11 C 0.7215(4) 0.1596(2) -0.3965(3) 0.0236(8) Uani 1 1 d . . .
C12 C 0.5777(4) 0.1337(2) -0.4889(3) 0.0245(8) Uani 1 1 d . . .
H12 H 0.5794 0.1366 -0.5670 0.029 Uiso 1 1 calc R . .
C13 C 0.4296(4) 0.1033(2) -0.4674(3) 0.0228(8) Uani 1 1 d . . .
C14 C 0.4275(4) 0.0992(2) -0.3531(3) 0.0240(8) Uani 1 1 d . . .
H14 H 0.3256 0.0790 -0.3390 0.029 Uiso 1 1 calc R . .
C15 C 0.8779(5) 0.1969(2) -0.4183(3) 0.0261(9) Uani 1 1 d . . .
C16 C 0.2728(5) 0.0756(2) -0.5654(3) 0.0282(9) Uani 1 1 d . . .
O1 O 0.1336(3) 0.21616(18) -0.0592(2) 0.0359(7) Uani 1 1 d . . .
O2 O 0.2709(3) 0.18813(19) 0.13099(19) 0.0347(7) Uani 1 1 d . . .
H2 H 0.1804 0.2121 0.1370 0.052 Uiso 1 1 calc R . .
O3 O 0.8420(3) 0.05449(19) 0.2698(2) 0.0378(7) Uani 1 1 d . . .
H3A H 0.9389 0.0457 0.3220 0.057 Uiso 1 1 calc R . .
O4 O 1.0026(3) 0.04366(18) 0.1520(2) 0.0363(7) Uani 1 1 d . . .
O5 O 1.0046(3) 0.22595(19) -0.3384(2) 0.0401(7) Uani 1 1 d . . .
O6 O 0.8667(3) 0.19811(18) -0.5281(2) 0.0333(7) Uani 1 1 d . . .
H6 H 0.9598 0.2188 -0.5338 0.050 Uiso 1 1 calc R . .
O7 O 0.2891(3) 0.07684(19) -0.6680(2) 0.0368(7) Uani 1 1 d . . .
H7 H 0.1918 0.0674 -0.7195 0.055 Uiso 1 1 calc R . .
O8 O 0.1352(3) 0.05385(18) -0.5479(2) 0.0346(7) Uani 1 1 d . . .

loop_
_atom_site_aniso_label
_atom_site_aniso_U_11
_atom_site_aniso_U_22
_atom_site_aniso_U_33
_atom_site_aniso_U_23
_atom_site_aniso_U_13
_atom_site_aniso_U_12
C1 0.0209(19) 0.029(2) 0.0226(19) -0.0010(15) 0.0047(16) -0.0053(16)
C2 0.0242(19) 0.021(2) 0.0243(19) -0.0008(14) 0.0103(17) -0.0028(15)
C3 0.031(2) 0.027(2) 0.0180(18) -0.0008(15) 0.0065(17) -0.0071(16)
C4 0.029(2) 0.021(2) 0.023(2) -0.0025(14) 0.0132(17) -0.0040(15)
C5 0.026(2) 0.025(2) 0.0243(19) -0.0025(15) 0.0096(17) -0.0030(15)
C6 0.024(2) 0.023(2) 0.0219(19) -0.0023(14) 0.0085(17) -0.0029(15)
C7 0.028(2) 0.032(2) 0.023(2) 0.0017(16) 0.0086(18) -0.0031(16)
C8 0.034(2) 0.029(2) 0.023(2) 0.0001(15) 0.0078(18) -0.0026(17)
C9 0.025(2) 0.025(2) 0.026(2) -0.0002(15) 0.0107(17) 0.0050(15)
C10 0.0238(19) 0.029(2) 0.0203(18) -0.0027(15) 0.0054(16) 0.0016(16)
C11 0.027(2) 0.021(2) 0.0254(19) 0.0014(15) 0.0114(17) 0.0025(15)
C12 0.030(2) 0.023(2) 0.0207(18) -0.0014(14) 0.0093(17) 0.0039(16)
C13 0.025(2) 0.023(2) 0.0204(19) 0.0018(14) 0.0078(17) 0.0019(15)
C14 0.023(2) 0.026(2) 0.0229(19) -0.0014(15) 0.0071(17) 0.0020(15)
C15 0.027(2) 0.030(2) 0.022(2) -0.0005(15) 0.0090(18) 0.0008(16)
C16 0.032(2) 0.027(2) 0.025(2) -0.0019(15) 0.0089(18) 0.0033(16)
O1 0.0333(16) 0.0503(18) 0.0248(14) -0.0018(12) 0.0104(13) 0.0092(12)
O2 0.0315(16) 0.0534(19) 0.0238(14) 0.0022(12) 0.0154(12) 0.0038(12)
O3 0.0302(16) 0.0588(19) 0.0209(14) 0.0071(12) 0.0039(12) -0.0031(13)
O4 0.0276(15) 0.0494(18) 0.0327(15) -0.0043(12) 0.0110(13) 0.0074(12)
O5 0.0336(16) 0.059(2) 0.0277(15) -0.0002(13) 0.0108(13) -0.0107(13)
O6 0.0305(15) 0.0457(18) 0.0286(15) 0.0000(11) 0.0162(12) -0.0028(12)
O7 0.0348(16) 0.0511(19) 0.0225(14) -0.0009(12) 0.0066(12) 0.0046(13)
O8 0.0272(15) 0.0455(18) 0.0306(15) 0.0014(12) 0.0091(13) -0.0019(12)

loop_
_atom_type_symbol
_atom_type_description
_atom_type_scat_dispersion_real
_atom_type_scat_dispersion_imag
_atom_type_scat_source
C C 0.0033 0.0016 'International Tables Vol C Tables 4.2.6.8 and 6.1.1.4'
H H 0.0000 0.0000 'International Tables Vol C Tables 4.2.6.8 and 6.1.1.4'
O O 0.0106 0.0060 'International Tables Vol C Tables 4.2.6.8 and 6.1.1.4'

loop_
_geom_angle_atom_site_label_1
_geom_angle_atom_site_label_2
_geom_angle_atom_site_label_3
_geom_angle
_geom_angle_site_symmetry_1
_geom_angle_site_symmetry_3
C2 C1 C6 120.6(3) . .
C2 C1 H1 119.7 . .
C6 C1 H1 119.7 . .
C1 C2 C3 120.4(3) . .
C1 C2 C7 118.5(3) . .
C3 C2 C7 121.0(3) . .
C2 C3 C4 119.5(3) . .
C2 C3 H3 120.3 . .
C4 C3 H3 120.3 . .
C5 C4 C3 120.0(3) . .
C5 C4 C8 120.0(3) . .
C3 C4 C8 119.9(3) . .
C4 C5 C6 121.2(3) . .
C4 C5 H5 119.4 . .
C6 C5 H5 119.4 . .
C5 C6 C1 118.4(3) . .
C5 C6 C9 121.7(3) . .
C1 C6 C9 119.9(3) . .
O1 C7 O2 123.4(3) . .
O1 C7 C2 122.1(3) . .
O2 C7 C2 114.4(3) . .
O4 C8 O3 124.0(3) . .
O4 C8 C4 120.6(3) . .
O3 C8 C4 115.3(3) . .
C10 C9 C14 118.9(3) . .
C10 C9 C6 121.1(3) . .
C14 C9 C6 120.0(3) . .
C9 C10 C11 120.1(3) . .
C9 C10 H10 119.9 . .
C11 C10 H10 119.9 . .
C12 C11 C10 120.7(3) . .
C12 C11 C15 120.3(3) . .
C10 C11 C15 118.9(3) . .
C11 C12 C13 119.6(3) . .
C11 C12 H12 120.2 . .
C13 C12 H12 120.2 . .
C14 C13 C12 120.1(3) . .
C14 C13 C16 119.4(3) . .
C12 C13 C16 120.6(3) . .
C13 C14 C9 120.6(3) . .
C13 C14 H14 119.7 . .
C9 C14 H14 119.7 . .
O5 C15 O6 123.4(3) . .
O5 C15 C11 122.0(3) . .
O6 C15 C11 114.5(3) . .
O8 C16 O7 123.6(3) . .
O8 C16 C13 121.1(3) . .
O7 C16 C13 115.2(3) . .
C7 O2 H2 109.5 . .
C8 O3 H3A 109.5 . .
C15 O6 H6 109.5 . .
C16 O7 H7 109.5 . .

loop_
_geom_bond_atom_site_label_1
_geom_bond_atom_site_label_2
_geom_bond_distance
_geom_bond_site_symmetry_2
C1 C2 1.385(5) .
C1 C6 1.400(5) .
C1 H1 0.9500 .
C2 C3 1.390(4) .
C2 C7 1.484(5) .
C3 C4 1.395(5) .
C3 H3 0.9500 .
C4 C5 1.382(4) .
C4 C8 1.483(5) .
C5 C6 1.397(4) .
C5 H5 0.9500 .
C6 C9 1.489(5) .
C7 O1 1.228(4) .
C7 O2 1.305(4) .
C8 O4 1.245(4) .
C8 O3 1.294(4) .
C9 C10 1.391(5) .
C9 C14 1.392(5) .
C10 C11 1.393(5) .
C10 H10 0.9500 .
C11 C12 1.373(5) .
C11 C15 1.488(5) .
C12 C13 1.390(5) .
C12 H12 0.9500 .
C13 C14 1.389(5) .
C13 C16 1.478(5) .
C14 H14 0.9500 .
C15 O5 1.228(4) .
C15 O6 1.300(4) .
C16 O8 1.251(4) .
C16 O7 1.291(4) .
O2 H2 0.8400 .
O3 H3A 0.8400 .
O6 H6 0.8400 .
O7 H7 0.8400 .

loop_
_geom_torsion_atom_site_label_1
_geom_torsion_atom_site_label_2
_geom_torsion_atom_site_label_3
_geom_torsion_atom_site_label_4
_geom_torsion
_geom_torsion_site_symmetry_1
_geom_torsion_site_symmetry_2
_geom_torsion_site_symmetry_3
_geom_torsion_site_symmetry_4
C6 C1 C2 C3 -1.8(5) . . . .
C6 C1 C2 C7 174.7(3) . . . .
C1 C2 C3 C4 1.2(5) . . . .
C7 C2 C3 C4 -175.1(3) . . . .
C2 C3 C4 C5 0.3(5) . . . .
C2 C3 C4 C8 175.7(3) . . . .
C3 C4 C5 C6 -1.2(5) . . . .
C8 C4 C5 C6 -176.6(3) . . . .
C4 C5 C6 C1 0.6(5) . . . .
C4 C5 C6 C9 180.0(3) . . . .
C2 C1 C6 C5 0.9(5) . . . .
C2 C1 C6 C9 -178.5(3) . . . .
C1 C2 C7 O1 2.6(5) . . . .
C3 C2 C7 O1 179.0(3) . . . .
C1 C2 C7 O2 -175.6(3) . . . .
C3 C2 C7 O2 0.9(5) . . . .
C5 C4 C8 O4 4.8(5) . . . .
C3 C4 C8 O4 -170.6(3) . . . .
C5 C4 C8 O3 -177.9(3) . . . .
C3 C4 C8 O3 6.6(5) . . . .
C5 C6 C9 C10 -40.2(5) . . . .
C1 C6 C9 C10 139.1(3) . . . .
C5 C6 C9 C14 140.6(3) . . . .
C1 C6 C9 C14 -40.0(5) . . . .
C14 C9 C10 C11 0.3(5) . . . .
C6 C9 C10 C11 -178.8(3) . . . .
C9 C10 C11 C12 -0.9(5) . . . .
C9 C10 C11 C15 176.7(3) . . . .
C10 C11 C12 C13 0.7(5) . . . .
C15 C11 C12 C13 -176.9(3) . . . .
C11 C12 C13 C14 0.1(5) . . . .
C11 C12 C13 C16 179.7(3) . . . .
C12 C13 C14 C9 -0.6(5) . . . .
C16 C13 C14 C9 179.8(3) . . . .
C10 C9 C14 C13 0.4(5) . . . .
C6 C9 C14 C13 179.6(3) . . . .
C12 C11 C15 O5 175.5(3) . . . .
C10 C11 C15 O5 -2.1(5) . . . .
C12 C11 C15 O6 -2.9(5) . . . .
C10 C11 C15 O6 179.5(3) . . . .
C14 C13 C16 O8 4.3(5) . . . .
C12 C13 C16 O8 -175.3(3) . . . .
C14 C13 C16 O7 -176.5(3) . . . .
C12 C13 C16 O7 3.9(5) . . . .
